data_4120118
loop_
_publ_author_name
'Shou-Tian Zheng'
'Xiang Zhao'
'Samuel Lau'
'Addis Fuhr'
'Pingyun Feng'
'Xianhui Bu'

_publ_section_title
;
 Entrapment of Metal Clusters in Metal-Organic Framework Channels by
 Extended Hooks Anchored at Open Metal Sites
;
_journal_name_full 'Journal of the American Chemical Society'
_journal_page_first 10270
_journal_page_last 10273
_journal_paper_doi 10.1021/ja4044642
_journal_volume 135
_journal_year 2013
_chemical_formula_sum 'C63 H51 Co2 In3 N6 O37'
_chemical_formula_weight 1946.42
_chemical_name_systematic
; 
 ? 
;
_space_group_IT_number 190
_symmetry_cell_setting hexagonal
_symmetry_space_group_name_Hall 'P -6c -2c'
_symmetry_space_group_name_H-M 'P -6 2 c'
_atom_sites_solution_hydrogens geom
_atom_sites_solution_primary direct
_atom_sites_solution_secondary difmap
_audit_creation_method SHELXL-97
_cell_angle_alpha 90.00
_cell_angle_beta 90.00
_cell_angle_gamma 120.00
_cell_formula_units_Z 2
_cell_length_a 18.1997(8)
_cell_length_b 18.1997(8)
_cell_length_c 20.0204(10)
_cell_measurement_temperature 296(2)
_cell_volume 5742.9(5)
_computing_structure_refinement 'SHELXL-97 (Sheldrick, 1997)'
_computing_structure_solution 'SHELXS-97 (Sheldrick, 1990)'
_diffrn_ambient_temperature 296(2)
_diffrn_measured_fraction_theta_full 1.000
_diffrn_measured_fraction_theta_max 1.000
_diffrn_radiation_monochromator graphite
_diffrn_radiation_source 'fine-focus sealed tube'
_diffrn_radiation_type MoK\a
_diffrn_radiation_wavelength 0.71073
_diffrn_reflns_av_R_equivalents 0.0440
_diffrn_reflns_av_sigmaI/netI 0.0343
_diffrn_reflns_limit_h_max 13
_diffrn_reflns_limit_h_min -19
_diffrn_reflns_limit_k_max 18
_diffrn_reflns_limit_k_min -15
_diffrn_reflns_limit_l_max 21
_diffrn_reflns_limit_l_min -19
_diffrn_reflns_number 16072
_diffrn_reflns_theta_full 22.07
_diffrn_reflns_theta_max 22.07
_diffrn_reflns_theta_min 1.29
_exptl_absorpt_coefficient_mu 0.940
_exptl_crystal_density_diffrn 1.126
_exptl_crystal_F_000 1936
_refine_diff_density_max 0.708
_refine_diff_density_min -0.459
_refine_diff_density_rms 0.094
_refine_ls_abs_structure_details 'Flack H D (1983), Acta Cryst. A39, 876-881'
_refine_ls_abs_structure_Flack -0.02(5)
_refine_ls_extinction_method none
_refine_ls_goodness_of_fit_ref 0.943
_refine_ls_hydrogen_treatment mixed
_refine_ls_matrix_type full
_refine_ls_number_parameters 173
_refine_ls_number_reflns 2463
_refine_ls_number_restraints 0
_refine_ls_restrained_S_all 0.943
_refine_ls_R_factor_all 0.0567
_refine_ls_R_factor_gt 0.0380
_refine_ls_shift/su_max 0.000
_refine_ls_shift/su_mean 0.000
_refine_ls_structure_factor_coef Fsqd
_refine_ls_weighting_details 'calc w=1/[\s^2^(Fo^2^)+(0.0684P)^2^+0.0000P] where P=(Fo^2^+2Fc^2^)/3'
_refine_ls_weighting_scheme calc
_refine_ls_wR_factor_gt 0.0979
_refine_ls_wR_factor_ref 0.1039
_reflns_number_gt 1677
_reflns_number_total 2463
_reflns_threshold_expression >2sigma(I)
_cod_data_source_file ja4044642_si_002_1.cif
_cod_data_source_block CPM-4
_cod_database_code 4120118

loop_
_symmetry_equiv_pos_as_xyz
'x, y, z'
'-x+y, -x, -z+1/2'
'-y, x-y, z'
'x, y, -z+1/2'
'-x+y, -x, z'
'-y, x-y, -z+1/2'
'y, x, z+1/2'
'x-y, -y, -z'
'-x, -x+y, z+1/2'
'y, x, -z'
'x-y, -y, z+1/2'
'-x, -x+y, -z'

loop_
_atom_site_label
_atom_site_type_symbol
_atom_site_fract_x
_atom_site_fract_y
_atom_site_fract_z
_atom_site_U_iso_or_equiv
_atom_site_adp_type
_atom_site_occupancy
_atom_site_symmetry_multiplicity
_atom_site_calc_flag
_atom_site_refinement_flags
In1 In 0.40891(3) 0.40891(3) 0.0000 0.0397(2) Uani 1 2 d S
Co1 Co 0.0000 0.0000 0.14704(9) 0.0532(5) Uani 1 3 d S
O1 O 0.0726(3) 0.1119(3) 0.1953(3) 0.0748(15) Uani 1 1 d .
O1W O 0.0000 0.0000 0.0000 0.049(3) Uani 1 6 d S
O2 O 0.3138(3) 0.3205(3) 0.0726(2) 0.0552(12) Uani 1 1 d .
O3 O 0.4190(3) 0.4306(3) 0.1194(2) 0.0531(11) Uani 1 1 d .
O4 O 0.5484(3) 0.4490(3) 0.00607(19) 0.0465(11) Uani 1 1 d .
O5 O 0.4571(3) 0.3140(3) 0.0070(2) 0.0633(13) Uani 1 1 d .
O6 O -0.0652(4) -0.1039(4) 0.0793(3) 0.0792(16) Uani 1 1 d .
N1 N -0.1460(5) -0.2503(5) 0.0697(4) 0.094(2) Uani 1 1 d .
C1 C 0.3104(4) 0.3286(4) 0.1891(3) 0.0366(16) Uani 1 1 d .
C2 C -0.1937(6) -0.3312(5) 0.1019(6) 0.132(4) Uani 1 1 d .
H2A H -0.2022 -0.3229 0.1480 0.199 Uiso 1 1 calc R
H2B H -0.1630 -0.3614 0.0991 0.199 Uiso 1 1 calc R
H2C H -0.2477 -0.3635 0.0803 0.199 Uiso 1 1 calc R
C3 C 0.3520(5) 0.3636(5) 0.1245(3) 0.0451(18) Uani 1 1 d .
C4 C -0.1257(7) -0.2488(6) -0.0005(4) 0.092(3) Uani 1 1 d .
H4A H -0.1562 -0.3054 -0.0182 0.138 Uiso 1 1 calc R
H4B H -0.0659 -0.2271 -0.0054 0.138 Uiso 1 1 calc R
H4C H -0.1417 -0.2132 -0.0243 0.138 Uiso 1 1 calc R
C5 C 0.1031(6) 0.1406(6) 0.2500 0.049(3) Uani 1 2 d S
C6 C 0.2320(4) 0.2580(4) 0.1913(3) 0.0440(17) Uani 1 1 d .
H6A H 0.2054 0.2337 0.1511 0.053 Uiso 1 1 calc R
C7 C 0.5815(4) 0.2678(4) 0.0107(3) 0.0332(16) Uani 1 1 d .
C8 C 0.1898(6) 0.2204(6) 0.2500 0.046(2) Uani 1 2 d S
C9 C -0.1091(6) -0.1757(7) 0.1058(5) 0.086(3) Uani 1 1 d .
H9A H -0.1171 -0.1786 0.1518 0.103 Uiso 1 1 calc R
C10 C 0.6036(4) 0.3542(4) 0.0116(3) 0.0431(19) Uani 1 1 d .
C11 C 0.3504(6) 0.3635(5) 0.2500 0.046(3) Uani 1 2 d S
H11A H 0.4045 0.4108 0.2500 0.055 Uiso 1 2 calc SR
C12 C 0.5311(4) 0.3740(5) 0.0080(3) 0.0452(18) Uani 1 1 d .

loop_
_atom_site_aniso_label
_atom_site_aniso_U_11
_atom_site_aniso_U_22
_atom_site_aniso_U_33
_atom_site_aniso_U_23
_atom_site_aniso_U_13
_atom_site_aniso_U_12
In1 0.0349(3) 0.0349(3) 0.0523(4) 0.00033(18) -0.00033(18) 0.0197(3)
Co1 0.0375(6) 0.0375(6) 0.0844(13) 0.000 0.000 0.0188(3)
O1 0.064(4) 0.039(3) 0.113(4) -0.006(3) -0.028(3) 0.019(3)
O1W 0.047(4) 0.047(4) 0.053(7) 0.000 0.000 0.024(2)
O2 0.065(3) 0.065(3) 0.042(3) 0.004(3) 0.008(3) 0.037(3)
O3 0.043(3) 0.049(3) 0.057(3) 0.004(2) 0.008(2) 0.015(3)
O4 0.046(3) 0.034(3) 0.070(3) -0.003(3) 0.003(3) 0.028(2)
O5 0.040(3) 0.053(3) 0.104(4) 0.011(3) 0.004(3) 0.030(3)
O6 0.079(5) 0.052(4) 0.105(4) -0.002(3) 0.008(4) 0.031(3)
N1 0.082(5) 0.085(6) 0.139(7) -0.039(6) -0.018(6) 0.058(5)
C1 0.036(4) 0.034(3) 0.042(4) 0.005(3) -0.007(3) 0.019(3)
C2 0.102(8) 0.022(5) 0.227(12) 0.005(7) 0.012(7) -0.004(5)
C3 0.046(5) 0.049(5) 0.052(4) -0.007(4) -0.003(4) 0.033(4)
C4 0.107(8) 0.099(8) 0.094(6) -0.043(6) -0.039(6) 0.069(7)
C5 0.035(6) 0.036(7) 0.079(8) 0.000 0.000 0.021(6)
C6 0.053(4) 0.046(4) 0.050(4) -0.016(4) -0.015(4) 0.037(4)
C7 0.040(4) 0.029(4) 0.037(4) 0.004(3) 0.008(3) 0.021(3)
C8 0.050(7) 0.045(6) 0.048(6) 0.000 0.000 0.027(6)
C9 0.076(6) 0.073(7) 0.116(8) 0.009(7) 0.006(6) 0.042(6)
C10 0.037(4) 0.045(5) 0.056(5) 0.004(4) 0.007(3) 0.027(4)
C11 0.061(6) 0.020(5) 0.060(6) 0.000 0.000 0.022(4)
C12 0.035(4) 0.049(5) 0.048(5) 0.001(4) 0.008(4) 0.018(4)

loop_
_atom_type_symbol
_atom_type_description
_atom_type_scat_dispersion_real
_atom_type_scat_dispersion_imag
_atom_type_scat_source
C C 0.0033 0.0016 'International Tables Vol C Tables 4.2.6.8 and 6.1.1.4'
H H 0.0000 0.0000 'International Tables Vol C Tables 4.2.6.8 and 6.1.1.4'
Co Co 0.3494 0.9721 'International Tables Vol C Tables 4.2.6.8 and 6.1.1.4'
In In -0.7276 1.3100 'International Tables Vol C Tables 4.2.6.8 and 6.1.1.4'
N N 0.0061 0.0033 'International Tables Vol C Tables 4.2.6.8 and 6.1.1.4'
O O 0.0106 0.0060 'International Tables Vol C Tables 4.2.6.8 and 6.1.1.4'

loop_
_geom_angle_atom_site_label_1
_geom_angle_atom_site_label_2
_geom_angle_atom_site_label_3
_geom_angle
_geom_angle_site_symmetry_1
_geom_angle_site_symmetry_3
O2 In1 O2 82.2(3) 10 .
O2 In1 O4 123.05(15) 10 .
O2 In1 O4 122.75(16) . .
O2 In1 O4 122.75(16) 10 10
O2 In1 O4 123.05(15) . 10
O4 In1 O4 87.7(2) . 10
O2 In1 O5 82.40(15) 10 10
O2 In1 O5 81.59(16) . 10
O4 In1 O5 144.50(17) . 10
O4 In1 O5 56.80(17) 10 10
O2 In1 O5 81.59(16) 10 .
O2 In1 O5 82.40(15) . .
O4 In1 O5 56.80(17) . .
O4 In1 O5 144.50(17) 10 .
O5 In1 O5 158.7(2) 10 .
O2 In1 O3 138.00(18) 10 .
O2 In1 O3 55.75(15) . .
O4 In1 O3 84.99(15) . .
O4 In1 O3 85.10(14) 10 .
O5 In1 O3 90.47(14) 10 .
O5 In1 O3 92.07(14) . .
O2 In1 O3 55.75(15) 10 10
O2 In1 O3 138.00(18) . 10
O4 In1 O3 85.10(14) . 10
O4 In1 O3 84.99(15) 10 10
O5 In1 O3 92.07(14) 10 10
O5 In1 O3 90.47(14) . 10
O3 In1 O3 166.2(2) . 10
O2 In1 C12 103.58(18) 10 10
O2 In1 C12 102.96(19) . 10
O4 In1 C12 116.1(2) . 10
O4 In1 C12 28.41(19) 10 10
O5 In1 C12 28.39(17) 10 10
O5 In1 C12 172.9(2) . 10
O3 In1 C12 87.27(16) . 10
O3 In1 C12 88.55(17) 10 10
O2 In1 C12 102.96(19) 10 .
O2 In1 C12 103.58(18) . .
O4 In1 C12 28.41(19) . .
O4 In1 C12 116.1(2) 10 .
O5 In1 C12 172.9(2) 10 .
O5 In1 C12 28.39(17) . .
O3 In1 C12 88.55(17) . .
O3 In1 C12 87.27(16) 10 .
C12 In1 C12 144.5(3) 10 .
O2 In1 C3 28.47(18) 10 10
O2 In1 C3 110.7(2) . 10
O4 In1 C3 104.72(17) . 10
O4 In1 C3 104.41(17) 10 10
O5 In1 C3 86.92(17) 10 10
O5 In1 C3 85.69(18) . 10
O3 In1 C3 166.5(2) . 10
O3 In1 C3 27.28(17) 10 10
C12 In1 C3 96.57(19) 10 10
C12 In1 C3 95.6(2) . 10
O2 In1 C3 110.7(2) 10 .
O2 In1 C3 28.47(18) . .
O4 In1 C3 104.41(17) . .
O4 In1 C3 104.72(17) 10 .
O5 In1 C3 85.69(18) 10 .
O5 In1 C3 86.92(17) . .
O3 In1 C3 27.28(17) . .
O3 In1 C3 166.5(2) 10 .
C12 In1 C3 95.6(2) 10 .
C12 In1 C3 96.57(19) . .
C3 In1 C3 139.2(3) 10 .
O1 Co1 O1 99.3(2) 3 .
O1 Co1 O1 99.3(2) 3 5
O1 Co1 O1 99.3(2) . 5
O1 Co1 O6 88.6(2) 3 .
O1 Co1 O6 169.0(3) . .
O1 Co1 O6 86.9(2) 5 .
O1 Co1 O6 86.9(2) 3 5
O1 Co1 O6 88.6(2) . 5
O1 Co1 O6 169.0(3) 5 5
O6 Co1 O6 84.1(2) . 5
O1 Co1 O6 169.0(3) 3 3
O1 Co1 O6 86.9(2) . 3
O1 Co1 O6 88.6(2) 5 3
O6 Co1 O6 84.1(2) . 3
O6 Co1 O6 84.1(2) 5 3
C5 O1 Co1 141.5(6) . .
C3 O2 In1 95.7(4) . .
C3 O3 In1 87.9(4) . .
C12 O4 In1 91.1(4) . .
C12 O5 In1 89.7(4) . .
C9 O6 Co1 115.8(6) . .
C9 N1 C2 121.4(9) . .
C9 N1 C4 119.7(9) . .
C2 N1 C4 118.2(8) . .
C6 C1 C11 117.5(7) . .
C6 C1 C3 120.4(6) . .
C11 C1 C3 122.1(6) . .
N1 C2 H2A 109.5 . .
N1 C2 H2B 109.5 . .
H2A C2 H2B 109.5 . .
N1 C2 H2C 109.5 . .
H2A C2 H2C 109.5 . .
H2B C2 H2C 109.5 . .
O3 C3 O2 120.7(6) . .
O3 C3 C1 123.0(6) . .
O2 C3 C1 116.3(6) . .
O3 C3 In1 64.8(4) . .
O2 C3 In1 55.8(3) . .
C1 C3 In1 172.2(5) . .
N1 C4 H4A 109.5 . .
N1 C4 H4B 109.5 . .
H4A C4 H4B 109.5 . .
N1 C4 H4C 109.5 . .
H4A C4 H4C 109.5 . .
H4B C4 H4C 109.5 . .
O1 C5 O1 127.6(10) . 4
O1 C5 C8 116.2(5) . .
O1 C5 C8 116.2(5) 4 .
C1 C6 C8 123.7(7) . .
C1 C6 H6A 118.1 . .
C8 C6 H6A 118.1 . .
C10 C7 C10 118.0(6) 3_655 .
C6 C8 C6 116.3(9) 4 .
C6 C8 C5 121.8(4) 4 .
C6 C8 C5 121.8(4) . .
O6 C9 N1 123.1(9) . .
O6 C9 H9A 118.5 . .
N1 C9 H9A 118.5 . .
C7 C10 C7 122.0(6) 5_665 .
C7 C10 C12 120.4(6) 5_665 .
C7 C10 C12 117.4(6) . .
C1 C11 C1 121.3(9) . 4
C1 C11 H11A 119.3 . .
C1 C11 H11A 119.3 4 .
O5 C12 O4 122.4(6) . .
O5 C12 C10 118.6(7) . .
O4 C12 C10 119.1(6) . .
O5 C12 In1 61.9(4) . .
O4 C12 In1 60.5(3) . .
C10 C12 In1 179.1(5) . .

loop_
_geom_bond_atom_site_label_1
_geom_bond_atom_site_label_2
_geom_bond_distance
_geom_bond_site_symmetry_2
In1 O2 2.216(4) 10
In1 O2 2.216(4) .
In1 O4 2.267(5) .
In1 O4 2.267(5) 10
In1 O5 2.299(5) 10
In1 O5 2.299(5) .
In1 O3 2.415(4) .
In1 O3 2.415(4) 10
In1 C12 2.605(7) 10
In1 C12 2.605(7) .
In1 C3 2.666(7) 10
In1 C3 2.666(7) .
Co1 O1 2.034(5) 3
Co1 O1 2.034(5) .
Co1 O1 2.034(5) 5
Co1 O6 2.139(6) .
Co1 O6 2.139(6) 5
Co1 O6 2.139(6) 3
O1 C5 1.221(6) .
O2 C3 1.277(7) .
O3 C3 1.223(8) .
O4 C12 1.240(8) .
O5 C12 1.239(7) .
O6 C9 1.257(9) .
N1 C9 1.380(10) .
N1 C2 1.436(11) .
N1 C4 1.449(8) .
C1 C6 1.362(9) .
C1 C11 1.399(7) .
C1 C3 1.474(9) .
C2 H2A 0.9600 .
C2 H2B 0.9600 .
C2 H2C 0.9600 .
C4 H4A 0.9600 .
C4 H4B 0.9600 .
C4 H4C 0.9600 .
C5 O1 1.221(6) 4
C5 C8 1.520(13) .
C6 C8 1.383(8) .
C6 H6A 0.9300 .
C7 C10 1.369(9) 3_655
C7 C10 1.415(9) .
C8 C6 1.383(8) 4
C9 H9A 0.9300 .
C10 C7 1.369(9) 5_665
C10 C12 1.533(10) .
C11 C1 1.399(7) 4
C11 H11A 0.9300 .
